data_7243564
loop_
_publ_author_name
'Qiu, Qi-Ming'
'Sun, Ke-Ning'
'Yang, Guo-Yu'

_publ_section_title
;
 Five new rubidium borates with 0D clusters, 1D chains, 2D layers and 3D
 frameworks
;
_journal_issue 40
_journal_name_full CrystEngComm
_journal_page_first 7081
_journal_page_last 7089
_journal_paper_doi 10.1039/D1CE00944C
_journal_volume 23
_journal_year 2021
_chemical_formula_sum 'B5 H O9 Rb2'
_chemical_formula_weight 370.00
_space_group_crystal_system orthorhombic
_space_group_IT_number 29
_space_group_name_Hall 'P 2c -2ac'
_space_group_name_H-M_alt 'P c a 21'
_atom_sites_solution_hydrogens difmap
_audit_creation_method SHELXL-2018/3
_audit_update_record
;
2021-06-02 deposited with the CCDC.	2021-09-01 downloaded from the CCDC.
;
_cell_angle_alpha 90
_cell_angle_beta 90
_cell_angle_gamma 90
_cell_formula_units_Z 4
_cell_length_a 8.5942(9)
_cell_length_b 7.6284(8)
_cell_length_c 13.1321(14)
_cell_measurement_reflns_used 5085
_cell_measurement_temperature 296(2)
_cell_measurement_theta_max 30.83
_cell_measurement_theta_min 2.67
_cell_volume 860.94(16)
_computing_cell_refinement 'Bruker SAINT'
_computing_data_collection 'Bruker APEX2'
_computing_data_reduction 'Bruker SAINT'
_computing_molecular_graphics 'Bruker SHELXTL'
_computing_publication_material 'Bruker SHELXTL'
_computing_structure_refinement 'SHELXL-2018/3 (Sheldrick, 2018)'
_computing_structure_solution 'SHELXL-2018/3 (Sheldrick, 2018)'
_diffrn_ambient_temperature 296(2)
_diffrn_measured_fraction_theta_full 1.000
_diffrn_measured_fraction_theta_max 0.955
_diffrn_measurement_device_type 'CCD area detector'
_diffrn_measurement_method 'phi and omega scans'
_diffrn_radiation_type MoK\a
_diffrn_radiation_wavelength 0.71073
_diffrn_reflns_av_R_equivalents 0.0360
_diffrn_reflns_av_unetI/netI 0.0478
_diffrn_reflns_Laue_measured_fraction_full 1.000
_diffrn_reflns_Laue_measured_fraction_max 0.955
_diffrn_reflns_limit_h_max 11
_diffrn_reflns_limit_h_min -12
_diffrn_reflns_limit_k_max 11
_diffrn_reflns_limit_k_min -11
_diffrn_reflns_limit_l_max 18
_diffrn_reflns_limit_l_min -19
_diffrn_reflns_number 11051
_diffrn_reflns_point_group_measured_fraction_full 0.994
_diffrn_reflns_point_group_measured_fraction_max 0.923
_diffrn_reflns_theta_full 25.242
_diffrn_reflns_theta_max 31.544
_diffrn_reflns_theta_min 2.670
_diffrn_source 'fine-focus sealed tube'
_exptl_absorpt_coefficient_mu 11.395
_exptl_absorpt_correction_type multi-scan
_exptl_absorpt_process_details sadabs
_exptl_crystal_colour colorless
_exptl_crystal_density_diffrn 2.855
_exptl_crystal_description block
_exptl_crystal_F_000 688
_exptl_crystal_size_max 0.040
_exptl_crystal_size_mid 0.030
_exptl_crystal_size_min 0.030
_exptl_transmission_factor_max 0.746
_exptl_transmission_factor_min 0.419
_refine_diff_density_max 0.780
_refine_diff_density_min -0.940
_refine_diff_density_rms 0.100
_refine_ls_abs_structure_details
;
 Flack x determined using 1062 quotients [(I+)-(I-)]/[(I+)+(I-)]
 (Parsons, Flack and Wagner, Acta Cryst. B69 (2013) 249-259).
;
_refine_ls_abs_structure_Flack 0.014(5)
_refine_ls_extinction_coef 0.0094(5)
_refine_ls_extinction_expression Fc^*^=kFc[1+0.001xFc^2^\l^3^/sin(2\q)]^-1/4^
_refine_ls_extinction_method 'SHELXL-2018/3 (Sheldrick 2018)'
_refine_ls_goodness_of_fit_ref 0.927
_refine_ls_hydrogen_treatment refall
_refine_ls_matrix_type full
_refine_ls_number_parameters 150
_refine_ls_number_reflns 2665
_refine_ls_number_restraints 2
_refine_ls_restrained_S_all 0.927
_refine_ls_R_factor_all 0.0267
_refine_ls_R_factor_gt 0.0223
_refine_ls_shift/su_max 0.001
_refine_ls_shift/su_mean 0.000
_refine_ls_structure_factor_coef Fsqd
_refine_ls_weighting_details 'w=1/[\s^2^(Fo^2^)] where P=(Fo^2^+2Fc^2^)/3'
_refine_ls_weighting_scheme calc
_refine_ls_wR_factor_gt 0.0439
_refine_ls_wR_factor_ref 0.0449
_reflns_Friedel_coverage 0.858
_reflns_Friedel_fraction_full 0.988
_reflns_Friedel_fraction_max 0.889
_reflns_number_gt 2442
_reflns_number_total 2665
_reflns_threshold_expression 'I > 2\s(I)'
_cod_data_source_file d1ce00944c2.cif
_cod_data_source_block 1_a
_cod_depositor_comments 'Adding full bibliography for 7243561--7243565.cif.'
_cod_database_code 7243564
_shelx_shelxl_version_number 2018/3
_shelx_space_group_comment
;
The symmetry employed for this shelxl refinement is uniquely defined
by the following loop, which should always be used as a source of
symmetry information in preference to the above space-group names.
They are only intended as comments.
;
_shelx_estimated_absorpt_t_min 0.659
_shelx_estimated_absorpt_t_max 0.726

loop_
_space_group_symop_operation_xyz
'x, y, z'
'-x, -y, z+1/2'
'x+1/2, -y, z'
'-x+1/2, y, z+1/2'

loop_
_atom_site_label
_atom_site_type_symbol
_atom_site_fract_x
_atom_site_fract_y
_atom_site_fract_z
_atom_site_U_iso_or_equiv
_atom_site_adp_type
_atom_site_occupancy
_atom_site_site_symmetry_order
_atom_site_calc_flag
_atom_site_refinement_flags_posn
_atom_site_refinement_flags_adp
_atom_site_refinement_flags_occupancy
_atom_site_disorder_assembly
_atom_site_disorder_group
O8 O 0.6843(3) 0.4955(3) 0.0942(2) 0.0169(6) Uani 1 1 d . . . . .
B4 B 0.6893(4) 0.6731(5) 0.0653(3) 0.0103(7) Uani 1 1 d . . . . .
O7 O 0.5708(3) 0.5745(3) 0.25387(19) 0.0141(5) Uani 1 1 d . . . . .
O6 O 0.6524(3) 0.7971(3) 0.13511(18) 0.0115(5) Uani 1 1 d . . . . .
Rb2 Rb 0.80337(4) 0.36659(4) 0.38347(3) 0.02035(10) Uani 1 1 d . . . . .
Rb1 Rb 0.65971(4) 1.08481(6) 0.61611(3) 0.02292(10) Uani 1 1 d . . . . .
O4 O 0.7739(3) 0.7031(3) 0.46767(19) 0.0121(5) Uani 1 1 d . . . . .
O2 O 0.7276(3) 0.9954(3) 0.40538(18) 0.0117(5) Uani 1 1 d . . . . .
O3 O 0.5331(3) 0.8787(3) 0.29509(19) 0.0106(5) Uani 1 1 d . . . . .
O1 O 0.4865(3) 1.1246(3) 0.40680(18) 0.0110(5) Uani 1 1 d . . . . .
O5 O 0.7955(3) 0.7622(3) 0.29014(18) 0.0110(5) Uani 1 1 d . . . . .
O9 O 0.5516(3) 0.2847(3) 0.1866(2) 0.0217(6) Uani 1 1 d D . . . .
H9 H 0.477(4) 0.272(8) 0.224(4) 0.054(18) Uiso 1 1 d D . . . .
B1 B 0.5792(4) 0.9973(5) 0.3665(3) 0.0085(7) Uani 1 1 d . . . . .
B5 B 0.5985(5) 0.4545(5) 0.1808(3) 0.0129(8) Uani 1 1 d . . . . .
B2 B 0.8215(4) 0.8368(4) 0.3908(4) 0.0084(7) Uani 1 1 d . . . . .
B3 B 0.6433(4) 0.7550(5) 0.2462(3) 0.0107(7) Uani 1 1 d . . . . .

loop_
_atom_site_aniso_label
_atom_site_aniso_U_11
_atom_site_aniso_U_22
_atom_site_aniso_U_33
_atom_site_aniso_U_23
_atom_site_aniso_U_13
_atom_site_aniso_U_12
O8 0.0269(14) 0.0090(12) 0.0148(14) 0.0014(10) 0.0084(10) 0.0020(9)
B4 0.0077(16) 0.0107(18) 0.0126(18) 0.0015(14) -0.0008(14) -0.0002(13)
O7 0.0198(13) 0.0097(12) 0.0129(12) -0.0019(10) 0.0049(10) -0.0038(9)
O6 0.0182(11) 0.0076(11) 0.0087(13) -0.0007(9) -0.0013(9) 0.0007(9)
Rb2 0.02751(18) 0.01406(16) 0.01949(17) -0.00309(17) 0.00383(16) 0.00035(12)
Rb1 0.02114(17) 0.0280(2) 0.01959(18) -0.00222(18) 0.00243(17) 0.01050(14)
O4 0.0142(12) 0.0116(13) 0.0106(11) 0.0030(10) -0.0016(10) -0.0060(10)
O2 0.0082(11) 0.0097(11) 0.0172(14) -0.0041(9) -0.0029(9) 0.0000(8)
O3 0.0096(11) 0.0109(11) 0.0113(11) -0.0042(9) -0.0015(9) 0.0015(9)
O1 0.0079(11) 0.0105(11) 0.0146(13) -0.0033(9) -0.0006(9) 0.0005(9)
O5 0.0101(11) 0.0145(13) 0.0083(11) -0.0025(10) 0.0005(9) 0.0022(9)
O9 0.0289(16) 0.0127(13) 0.0234(15) -0.0035(11) 0.0136(12) -0.0049(11)
B1 0.0107(18) 0.0072(16) 0.0076(18) 0.0018(12) -0.0002(13) -0.0017(12)
B5 0.0152(19) 0.0118(18) 0.0118(18) 0.0020(14) 0.0014(15) 0.0028(15)
B2 0.0087(15) 0.0060(16) 0.0106(17) 0.0020(16) 0.0012(15) -0.0020(11)
B3 0.0133(19) 0.0104(19) 0.0083(16) -0.0013(14) 0.0013(14) 0.0004(14)

loop_
_atom_type_symbol
_atom_type_description
_atom_type_scat_dispersion_real
_atom_type_scat_dispersion_imag
_atom_type_scat_source
H H 0.0000 0.0000 'International Tables Vol C Tables 4.2.6.8 and 6.1.1.4'
B B 0.0013 0.0007 'International Tables Vol C Tables 4.2.6.8 and 6.1.1.4'
O O 0.0106 0.0060 'International Tables Vol C Tables 4.2.6.8 and 6.1.1.4'
Rb Rb -0.9393 2.9676 'International Tables Vol C Tables 4.2.6.8 and 6.1.1.4'

loop_
_geom_angle_atom_site_label_1
_geom_angle_atom_site_label_2
_geom_angle_atom_site_label_3
_geom_angle
_geom_angle_site_symmetry_1
_geom_angle_site_symmetry_3
_geom_angle_publ_flag
B5 O8 B4 116.9(3) . . ?
B5 O8 Rb2 135.5(2) . 4_654 ?
B4 O8 Rb2 93.8(2) . 4_654 ?
B5 O8 Rb1 86.2(2) . 4_644 ?
B4 O8 Rb1 153.2(2) . 4_644 ?
Rb2 O8 Rb1 76.03(6) 4_654 4_644 ?
O4 B4 O6 125.6(3) 4_654 . ?
O4 B4 O8 115.5(3) 4_654 . ?
O6 B4 O8 118.9(3) . . ?
O4 B4 Rb2 55.38(18) 4_654 4_654 ?
O6 B4 Rb2 167.4(2) . 4_654 ?
O8 B4 Rb2 61.31(18) . 4_654 ?
O4 B4 Rb1 86.6(2) 4_654 4_654 ?
O6 B4 Rb1 47.48(16) . 4_654 ?
O8 B4 Rb1 146.3(2) . 4_654 ?
Rb2 B4 Rb1 139.90(12) 4_654 4_654 ?
O4 B4 Rb1 106.7(2) 4_654 2_674 ?
O6 B4 Rb1 47.04(16) . 2_674 ?
O8 B4 Rb1 114.8(2) . 2_674 ?
Rb2 B4 Rb1 120.60(11) 4_654 2_674 ?
Rb1 B4 Rb1 79.07(8) 4_654 2_674 ?
B5 O7 B3 119.9(3) . . ?
B5 O7 Rb2 131.6(2) . 3_465 ?
B3 O7 Rb2 102.97(18) . 3_465 ?
B5 O7 Rb2 85.9(2) . . ?
B3 O7 Rb2 103.82(18) . . ?
Rb2 O7 Rb2 105.75(8) 3_465 . ?
B4 O6 B3 121.5(3) . . ?
B4 O6 Rb1 111.1(2) . 4_654 ?
B3 O6 Rb1 106.99(18) . 4_654 ?
B4 O6 Rb1 112.5(2) . 2_674 ?
B3 O6 Rb1 95.97(18) . 2_674 ?
Rb1 O6 Rb1 107.15(8) 4_654 2_674 ?
O4 Rb2 O7 99.29(7) . 3_565 ?
O4 Rb2 O2 145.90(7) . 1_545 ?
O7 Rb2 O2 112.68(7) 3_565 1_545 ?
O4 Rb2 O8 47.64(7) . 4_655 ?
O7 Rb2 O8 118.24(7) 3_565 4_655 ?
O2 Rb2 O8 103.87(7) 1_545 4_655 ?
O4 Rb2 O3 142.52(7) . 3_565 ?
O7 Rb2 O3 48.50(6) 3_565 3_565 ?
O2 Rb2 O3 64.79(7) 1_545 3_565 ?
O8 Rb2 O3 123.86(7) 4_655 3_565 ?
O4 Rb2 O7 71.74(7) . . ?
O7 Rb2 O7 96.37(6) 3_565 . ?
O2 Rb2 O7 114.26(7) 1_545 . ?
O8 Rb2 O7 111.90(7) 4_655 . ?
O3 Rb2 O7 122.99(7) 3_565 . ?
O4 Rb2 O5 45.50(6) . . ?
O7 Rb2 O5 69.61(6) 3_565 . ?
O2 Rb2 O5 158.56(6) 1_545 . ?
O8 Rb2 O5 92.59(7) 4_655 . ?
O3 Rb2 O5 116.89(6) 3_565 . ?
O7 Rb2 O5 45.47(6) . . ?
O4 Rb2 B5 94.86(9) . . ?
O7 Rb2 B5 85.24(9) 3_565 . ?
O2 Rb2 B5 99.17(9) 1_545 . ?
O8 Rb2 B5 135.99(9) 4_655 . ?
O3 Rb2 B5 99.81(9) 3_565 . ?
O7 Rb2 B5 24.34(8) . . ?
O5 Rb2 B5 59.42(8) . . ?
O4 Rb2 O1 113.58(6) . 1_545 ?
O7 Rb2 O1 142.70(7) 3_565 1_545 ?
O2 Rb2 O1 42.71(6) 1_545 1_545 ?
O8 Rb2 O1 97.42(7) 4_655 1_545 ?
O3 Rb2 O1 103.48(6) 3_565 1_545 ?
O7 Rb2 O1 78.66(6) . 1_545 ?
O5 Rb2 O1 122.36(6) . 1_545 ?
B5 Rb2 O1 75.25(8) . 1_545 ?
O4 Rb2 B4 23.14(9) . 4_655 ?
O7 Rb2 B4 107.25(8) 3_565 4_655 ?
O2 Rb2 B4 127.74(8) 1_545 4_655 ?
O8 Rb2 B4 24.85(8) 4_655 4_655 ?
O3 Rb2 B4 135.27(8) 3_565 4_655 ?
O7 Rb2 B4 92.69(8) . 4_655 ?
O5 Rb2 B4 67.74(8) . 4_655 ?
B5 Rb2 B4 116.70(10) . 4_655 ?
O1 Rb2 B4 109.88(8) 1_545 4_655 ?
O4 Rb2 B1 136.74(8) . 1_545 ?
O7 Rb2 B1 122.45(8) 3_565 1_545 ?
O2 Rb2 B1 23.36(8) 1_545 1_545 ?
O8 Rb2 B1 110.94(8) 4_655 1_545 ?
O3 Rb2 B1 80.17(8) 3_565 1_545 ?
O7 Rb2 B1 91.29(8) . 1_545 ?
O5 Rb2 B1 136.61(7) . 1_545 ?
B5 Rb2 B1 79.15(9) . 1_545 ?
O1 Rb2 B1 23.31(7) 1_545 1_545 ?
B4 Rb2 B1 129.30(9) 4_655 1_545 ?
O4 Rb2 O9 114.00(7) . . ?
O7 Rb2 O9 94.93(7) 3_565 . ?
O2 Rb2 O9 75.93(7) 1_545 . ?
O8 Rb2 O9 142.54(7) 4_655 . ?
O3 Rb2 O9 90.58(7) 3_565 . ?
O7 Rb2 O9 42.65(7) . . ?
O5 Rb2 O9 82.64(6) . . ?
B5 Rb2 O9 23.25(9) . . ?
O1 Rb2 O9 56.50(6) 1_545 . ?
B4 Rb2 O9 132.69(8) 4_655 . ?
B1 Rb2 O9 56.31(8) 1_545 . ?
O6 Rb1 O6 143.48(6) 4_655 2_675 ?
O6 Rb1 O3 109.97(7) 4_655 2_675 ?
O6 Rb1 O3 49.94(7) 2_675 2_675 ?
O6 Rb1 O2 77.32(7) 4_655 . ?
O6 Rb1 O2 110.31(7) 2_675 . ?
O3 Rb1 O2 155.70(7) 2_675 . ?
O6 Rb1 O9 83.90(7) 4_655 4_665 ?
O6 Rb1 O9 125.57(7) 2_675 4_665 ?
O3 Rb1 O9 99.85(8) 2_675 4_665 ?
O2 Rb1 O9 104.03(7) . 4_665 ?
O6 Rb1 O1 115.91(7) 4_655 . ?
O6 Rb1 O1 66.34(6) 2_675 . ?
O3 Rb1 O1 115.52(7) 2_675 . ?
O2 Rb1 O1 44.37(6) . . ?
O9 Rb1 O1 126.99(7) 4_665 . ?
O6 Rb1 B3 134.89(8) 4_655 2_675 ?
O6 Rb1 B3 26.41(8) 2_675 2_675 ?
O3 Rb1 B3 26.23(8) 2_675 2_675 ?
O2 Rb1 B3 136.68(8) . 2_675 ?
O9 Rb1 B3 107.14(9) 4_665 2_675 ?
O1 Rb1 B3 92.46(8) . 2_675 ?
O6 Rb1 O5 44.54(6) 4_655 4_655 ?
O6 Rb1 O5 106.20(6) 2_675 4_655 ?
O3 Rb1 O5 65.51(6) 2_675 4_655 ?
O2 Rb1 O5 116.73(6) . 4_655 ?
O9 Rb1 O5 93.79(7) 4_665 4_655 ?
O1 Rb1 O5 135.73(6) . 4_655 ?
B3 Rb1 O5 90.53(8) 2_675 4_655 ?
O6 Rb1 B1 92.88(8) 4_655 . ?
O6 Rb1 B1 87.42(8) 2_675 . ?
O3 Rb1 B1 133.10(8) 2_675 . ?
O2 Rb1 B1 23.37(8) . . ?
O9 Rb1 B1 123.55(8) 4_665 . ?
O1 Rb1 B1 23.51(7) . . ?
B3 Rb1 B1 113.81(9) 2_675 . ?
O5 Rb1 B1 121.98(7) 4_655 . ?
O6 Rb1 O8 120.75(7) 4_655 4_665 ?
O6 Rb1 O8 94.99(6) 2_675 4_665 ?
O3 Rb1 O8 101.83(7) 2_675 4_665 ?
O2 Rb1 O8 93.21(7) . 4_665 ?
O9 Rb1 O8 41.41(6) 4_665 4_665 ?
O1 Rb1 O8 91.35(6) . 4_665 ?
B3 Rb1 O8 90.77(8) 2_675 4_665 ?
O5 Rb1 O8 132.78(6) 4_655 4_665 ?
B1 Rb1 O8 100.24(7) . 4_665 ?
O6 Rb1 B4 21.41(8) 4_655 4_655 ?
O6 Rb1 B4 131.17(8) 2_675 4_655 ?
O3 Rb1 B4 117.32(8) 2_675 4_655 ?
O2 Rb1 B4 61.91(8) . 4_655 ?
O9 Rb1 B4 101.94(8) 4_665 4_655 ?
O1 Rb1 B4 95.54(8) . 4_655 ?
B3 Rb1 B4 136.16(9) 2_675 4_655 ?
O5 Rb1 B4 55.07(8) 4_655 4_655 ?
B1 Rb1 B4 73.37(9) . 4_655 ?
O8 Rb1 B4 131.90(8) 4_665 4_655 ?
O6 Rb1 O9 68.52(7) 4_655 2_665 ?
O6 Rb1 O9 74.97(7) 2_675 2_665 ?
O3 Rb1 O9 64.04(7) 2_675 2_665 ?
O2 Rb1 O9 99.67(7) . 2_665 ?
O9 Rb1 O9 138.39(9) 4_665 2_665 ?
O1 Rb1 O9 93.66(6) . 2_665 ?
B3 Rb1 O9 75.75(8) 2_675 2_665 ?
O5 Rb1 O9 44.74(6) 4_655 2_665 ?
B1 Rb1 O9 89.50(8) . 2_665 ?
O8 Rb1 O9 165.79(7) 4_665 2_665 ?
B4 Rb1 O9 60.79(8) 4_655 2_665 ?
B4 O4 B2 134.4(3) 4_655 . ?
B4 O4 Rb2 101.5(2) 4_655 . ?
B2 O4 Rb2 109.5(2) . . ?
B4 O4 Rb1 71.8(2) 4_655 . ?
B2 O4 Rb1 83.64(19) . . ?
Rb2 O4 Rb1 165.31(9) . . ?
B1 O2 B2 118.1(2) . . ?
B1 O2 Rb1 99.5(2) . . ?
B2 O2 Rb1 115.3(2) . . ?
B1 O2 Rb2 99.23(17) . 1_565 ?
B2 O2 Rb2 131.63(19) . 1_565 ?
Rb1 O2 Rb2 84.91(6) . 1_565 ?
B1 O3 B3 122.4(3) . . ?
B1 O3 Rb1 131.5(2) . 2_674 ?
B3 O3 Rb1 94.32(19) . 2_674 ?
B1 O3 Rb2 110.1(2) . 3_465 ?
B3 O3 Rb2 101.15(19) . 3_465 ?
Rb1 O3 Rb2 89.85(7) 2_674 3_465 ?
B1 O1 B2 130.8(3) . 3_475 ?
B1 O1 Rb1 89.68(19) . . ?
B2 O1 Rb1 127.2(2) 3_475 . ?
B1 O1 Rb2 83.14(18) . 1_565 ?
B2 O1 Rb2 132.30(18) 3_475 1_565 ?
Rb1 O1 Rb2 75.20(5) . 1_565 ?
B3 O5 B2 121.4(3) . . ?
B3 O5 Rb2 97.74(19) . . ?
B2 O5 Rb2 90.98(18) . . ?
B3 O5 Rb1 81.94(19) . 4_654 ?
B2 O5 Rb1 108.18(19) . 4_654 ?
Rb2 O5 Rb1 157.86(8) . 4_654 ?
B5 O9 Rb1 102.6(2) . 4_644 ?
B5 O9 Rb2 71.4(2) . . ?
Rb1 O9 Rb2 78.88(7) 4_644 . ?
B5 O9 Rb1 155.9(2) . 2_664 ?
Rb1 O9 Rb1 86.49(6) 4_644 2_664 ?
Rb2 O9 Rb1 132.66(9) . 2_664 ?
B5 O9 H9 112(4) . . ?
Rb1 O9 H9 140(4) 4_644 . ?
Rb2 O9 H9 94(4) . . ?
Rb1 O9 H9 70(4) 2_664 . ?
O3 B1 O1 124.8(3) . . ?
O3 B1 O2 121.3(3) . . ?
O1 B1 O2 113.9(3) . . ?
O3 B1 Rb1 148.1(2) . . ?
O1 B1 Rb1 66.80(18) . . ?
O2 B1 Rb1 57.11(17) . . ?
O3 B1 Rb2 139.1(2) . 1_565 ?
O1 B1 Rb2 73.55(17) . 1_565 ?
O2 B1 Rb2 57.40(14) . 1_565 ?
Rb1 B1 Rb2 70.26(7) . 1_565 ?
O3 B1 Rb2 49.39(16) . 3_465 ?
O1 B1 Rb2 97.96(19) . 3_465 ?
O2 B1 Rb2 124.8(2) . 3_465 ?
Rb1 B1 Rb2 102.77(9) . 3_465 ?
Rb2 B1 Rb2 170.51(12) 1_565 3_465 ?
O7 B5 O9 123.8(3) . . ?
O7 B5 O8 121.5(3) . . ?
O9 B5 O8 114.6(3) . . ?
O7 B5 Rb2 69.8(2) . . ?
O9 B5 Rb2 85.3(2) . . ?
O8 B5 Rb2 115.3(2) . . ?
O7 B5 Rb1 143.3(3) . 4_644 ?
O9 B5 Rb1 55.81(19) . 4_644 ?
O8 B5 Rb1 71.17(19) . 4_644 ?
Rb2 B5 Rb1 73.75(8) . 4_644 ?
O5 B2 O1 110.9(3) . 3_575 ?
O5 B2 O2 110.8(3) . . ?
O1 B2 O2 110.4(3) 3_575 . ?
O5 B2 O4 107.7(3) . . ?
O1 B2 O4 107.9(3) 3_575 . ?
O2 B2 O4 109.0(3) . . ?
O5 B2 Rb2 65.10(16) . . ?
O1 B2 Rb2 104.28(18) 3_575 . ?
O2 B2 Rb2 143.5(2) . . ?
O4 B2 Rb2 47.44(15) . . ?
O5 B2 Rb1 148.2(2) . . ?
O1 B2 Rb1 98.3(2) 3_575 . ?
O2 B2 Rb1 44.14(18) . . ?
O4 B2 Rb1 73.2(2) . . ?
Rb2 B2 Rb1 120.36(11) . . ?
O5 B3 O3 112.6(3) . . ?
O5 B3 O6 109.7(3) . . ?
O3 B3 O6 108.6(3) . . ?
O5 B3 O7 112.6(3) . . ?
O3 B3 O7 106.7(3) . . ?
O6 B3 O7 106.3(3) . . ?
O5 B3 Rb1 154.6(2) . 2_674 ?
O3 B3 Rb1 59.45(16) . 2_674 ?
O6 B3 Rb1 57.62(15) . 2_674 ?
O7 B3 Rb1 92.63(19) . 2_674 ?
O5 B3 Rb1 74.04(18) . 4_654 ?
O3 B3 Rb1 93.61(19) . 4_654 ?
O6 B3 Rb1 48.74(15) . 4_654 ?
O7 B3 Rb1 152.8(2) . 4_654 ?
Rb1 B3 Rb1 82.18(9) 2_674 4_654 ?
O5 B3 Rb2 123.8(2) . 3_465 ?
O3 B3 Rb2 54.70(15) . 3_465 ?
O6 B3 Rb2 126.4(2) . 3_465 ?
O7 B3 Rb2 52.51(15) . 3_465 ?
Rb1 B3 Rb2 73.43(7) 2_674 3_465 ?
Rb1 B3 Rb2 146.83(12) 4_654 3_465 ?
O5 B3 Rb2 59.92(17) . . ?
O3 B3 Rb2 122.1(2) . . ?
O6 B3 Rb2 128.5(2) . . ?
O7 B3 Rb2 52.97(15) . . ?
Rb1 B3 Rb2 145.47(12) 2_674 . ?
Rb1 B3 Rb2 129.17(11) 4_654 . ?
Rb2 B3 Rb2 81.43(8) 3_465 . ?

loop_
_geom_bond_atom_site_label_1
_geom_bond_atom_site_label_2
_geom_bond_distance
_geom_bond_site_symmetry_2
_geom_bond_publ_flag
O8 B5 1.391(5) . ?
O8 B4 1.408(5) . ?
O8 Rb2 2.939(3) 4_654 ?
O8 Rb1 3.419(3) 4_644 ?
B4 O4 1.340(5) 4_654 ?
B4 O6 1.355(5) . ?
B4 Rb2 3.342(4) 4_654 ?
B4 Rb1 3.463(4) 4_654 ?
B4 Rb1 3.585(4) 2_674 ?
O7 B5 1.347(5) . ?
O7 B3 1.514(4) . ?
O7 Rb2 2.895(2) 3_465 ?
O7 Rb2 3.067(3) . ?
O6 B3 1.496(5) . ?
O6 Rb1 2.736(2) 4_654 ?
O6 Rb1 2.841(2) 2_674 ?
Rb2 O4 2.807(3) . ?
Rb2 O2 2.919(2) 1_545 ?
Rb2 O3 2.957(3) 3_565 ?
Rb2 O5 3.258(3) . ?
Rb2 B5 3.261(4) . ?
Rb2 O1 3.304(2) 1_545 ?
Rb2 B1 3.420(3) 1_545 ?
Rb2 O9 3.428(3) . ?
Rb1 O3 2.889(3) 2_675 ?
Rb1 O2 2.909(2) . ?
Rb1 O9 3.056(3) 4_665 ?
Rb1 O1 3.141(2) . ?
Rb1 B3 3.345(4) 2_675 ?
Rb1 O5 3.380(3) 4_655 ?
Rb1 B1 3.417(4) . ?
Rb1 O9 3.479(3) 2_665 ?
O4 B2 1.492(5) . ?
O2 B1 1.374(5) . ?
O2 B2 1.467(4) . ?
O3 B1 1.361(4) . ?
O3 B3 1.483(4) . ?
O1 B1 1.363(4) . ?
O1 B2 1.463(4) 3_475 ?
O5 B3 1.431(4) . ?
O5 B2 1.457(5) . ?
O9 B5 1.358(5) . ?
O9 H9 0.818(14) . ?
